data_9009522
loop_
_publ_author_name
'Armbruster, T.'
'Gnos, E.'
'Dixon, R.'
'Gutzmer, J.'
'Hejny, C.'
'Dobelin, N.'
'Medenbach, O.'

_publ_section_title
;
 Manganvesuvianite and tweddillite, two new Mn3+-silicate minerals
 from the Kalahari manganese fields, South Africa
;
_journal_name_full 'Mineralogical Magazine'
_journal_page_first 137
_journal_page_last 150
_journal_paper_doi 10.1180/0026461026610018
_journal_volume 66
_journal_year 2002
_chemical_compound_source 'Kalahari manganese fields, South Africa'
_chemical_formula_sum 'Al1.43 Ca Fe0.257 H Mn1.313 O13 Si3 Sr'
_chemical_name_mineral Tweddillite
_space_group_IT_number 11
_symmetry_space_group_name_Hall '-P 2yb'
_symmetry_space_group_name_H-M 'P 1 21/m 1'
_cell_angle_alpha 90
_cell_angle_beta 114.54
_cell_angle_gamma 90
_cell_length_a 8.934
_cell_length_b 5.718
_cell_length_c 10.325
_cell_formula_units_Z 2
_cell_volume 479.805
_database_code_amcsd 0014561
_exptl_crystal_density_diffrn 3.779
_cod_original_formula_sum 'Ca Sr Al1.43 Mn1.313 Fe.257 Si3 O13 H'
_cod_database_code 9009522

loop_
_space_group_symop_operation_xyz
x,y,z
x,1/2-y,z
-x,1/2+y,-z
-x,-y,-z

loop_
_atom_site_label
_atom_site_fract_x
_atom_site_fract_y
_atom_site_fract_z
_atom_site_occupancy
_atom_site_U_iso_or_equiv
CaA1 0.76460 0.75000 0.15750 1.00000 0.01165
SrA2 0.59410 0.75000 0.42163 1.00000 0.01305
AlM1 0.00000 0.00000 0.00000 0.43000 0.00811
Mn3+M1 0.00000 0.00000 0.00000 0.48000 0.00811
Fe3+M1 0.00000 0.00000 0.00000 0.09000 0.00811
AlM2 0.00000 0.00000 0.50000 1.00000 0.00836
Mn3+M3 0.29540 0.25000 0.21810 0.83333 0.01140
Fe3+M3 0.29540 0.25000 0.21810 0.16667 0.01140
Si1 0.34170 0.75000 0.04110 1.00000 0.01203
Si2 0.68770 0.25000 0.27870 1.00000 0.01077
Si3 0.18030 0.75000 0.31500 1.00000 0.01089
O1 0.23890 0.99150 0.03860 1.00000 0.01798
O2 0.29840 0.97860 0.34800 1.00000 0.01444
O3 0.79670 0.01600 0.34330 1.00000 0.01482
O4 0.06000 0.25000 0.13120 1.00000 0.01140
O5 0.03690 0.75000 0.14790 1.00000 0.01267
O6 0.06610 0.75000 0.40610 1.00000 0.01267
O7 0.51740 0.75000 0.16910 1.00000 0.01773
O8 0.52770 0.25000 0.31100 1.00000 0.01267
O9 0.63230 0.25000 0.10630 1.00000 0.02280
O10 0.08150 0.25000 0.42930 1.00000 0.01140
H10 0.06000 0.25000 0.33900 1.00000 0.05003

loop_
_cod_related_entry_id
_cod_related_entry_database
_cod_related_entry_code
1 AMCSD 0014561
